data_7049365
loop_
_publ_author_name
'Lee, Chien-Ming'
'Sankaralingam, Muniyandi'
'Chuo, Chi-He'
'Tseng, Tzu-Hsien'
'Chen, Peter P.-Y.'
'Chiang, Ming-Hsi'
'Li, Xiao-Xi'
'Lee, Yong-Min'
'Nam, Wonwoo'

_publ_section_title
;
 A Mn(iv)-peroxo complex in the reactions with proton donors.
;
_journal_issue 16
_journal_name_full 'Dalton transactions (Cambridge, England : 2003)'
_journal_page_first 5203
_journal_page_last 5213
_journal_paper_doi 10.1039/c9dt00649d
_journal_volume 48
_journal_year 2019
_chemical_formula_sum 'C49 H59 Mn O2 P2 S3 Si3'
_chemical_formula_weight 977.29
_space_group_crystal_system monoclinic
_space_group_IT_number 14
_space_group_name_Hall '-P 2yn'
_space_group_name_H-M_alt 'P 1 21/n 1'
_symmetry_space_group_name_Hall '-P 2yn'
_symmetry_space_group_name_H-M 'P 1 21/n 1'
_atom_sites_solution_hydrogens geom
_audit_creation_method SHELXL-2018/3
_audit_update_record
;
2019-03-10 deposited with the CCDC.    2019-03-19 downloaded from the CCDC.
;
_cell_angle_alpha 90
_cell_angle_beta 92.9222(11)
_cell_angle_gamma 90
_cell_formula_units_Z 4
_cell_length_a 12.7101(5)
_cell_length_b 26.1516(12)
_cell_length_c 15.7091(7)
_cell_measurement_reflns_used 4974
_cell_measurement_temperature 150(2)
_cell_measurement_theta_max 22.59
_cell_measurement_theta_min 2.24
_cell_volume 5214.7(4)
_computing_cell_refinement 'Bruker SAINT'
_computing_data_collection 'Bruker SMART'
_computing_data_reduction 'Bruker SAINT'
_computing_molecular_graphics 'Bruker SHELXTL'
_computing_publication_material 'Bruker SHELXTL'
_computing_structure_refinement 'SHELXL-2018/3 (Sheldrick, 2018)'
_computing_structure_solution 'SHELXS-97 (Sheldrick 2008)'
_diffrn_ambient_temperature 150(2)
_diffrn_measured_fraction_theta_full 1.000
_diffrn_measured_fraction_theta_max 0.998
_diffrn_measurement_device_type 'BRUKER SMART APEXCCD area detector'
_diffrn_measurement_method 'omega scans'
_diffrn_radiation_type MoK\a
_diffrn_radiation_wavelength 0.71073
_diffrn_reflns_av_R_equivalents 0.0534
_diffrn_reflns_av_unetI/netI 0.0600
_diffrn_reflns_Laue_measured_fraction_full 1.000
_diffrn_reflns_Laue_measured_fraction_max 0.998
_diffrn_reflns_limit_h_max 16
_diffrn_reflns_limit_h_min -16
_diffrn_reflns_limit_k_max 30
_diffrn_reflns_limit_k_min -33
_diffrn_reflns_limit_l_max 20
_diffrn_reflns_limit_l_min -20
_diffrn_reflns_number 33242
_diffrn_reflns_point_group_measured_fraction_full 1.000
_diffrn_reflns_point_group_measured_fraction_max 0.998
_diffrn_reflns_theta_full 25.242
_diffrn_reflns_theta_max 27.498
_diffrn_reflns_theta_min 1.783
_exptl_absorpt_coefficient_mu 0.539
_exptl_absorpt_correction_T_max 0.7643
_exptl_absorpt_correction_T_min 0.7241
_exptl_absorpt_correction_type multi-scan
_exptl_absorpt_process_details 'Bruker SADABS'
_exptl_crystal_colour dark-brown
_exptl_crystal_density_diffrn 1.245
_exptl_crystal_density_meas ?
_exptl_crystal_description block
_exptl_crystal_F_000 2056
_exptl_crystal_size_max 0.280
_exptl_crystal_size_mid 0.280
_exptl_crystal_size_min 0.250
_refine_diff_density_max 0.992
_refine_diff_density_min -0.545
_refine_diff_density_rms 0.071
_refine_ls_extinction_method none
_refine_ls_goodness_of_fit_ref 1.130
_refine_ls_hydrogen_treatment constr
_refine_ls_matrix_type full
_refine_ls_number_parameters 560
_refine_ls_number_reflns 11969
_refine_ls_number_restraints 7
_refine_ls_restrained_S_all 1.132
_refine_ls_R_factor_all 0.0859
_refine_ls_R_factor_gt 0.0639
_refine_ls_shift/su_max 0.003
_refine_ls_shift/su_mean 0.000
_refine_ls_structure_factor_coef Fsqd
_refine_ls_weighting_details 'w=1/[\s^2^(Fo^2^)+(0.0507P)^2^+2.6781P] where P=(Fo^2^+2Fc^2^)/3'
_refine_ls_weighting_scheme calc
_refine_ls_wR_factor_gt 0.1312
_refine_ls_wR_factor_ref 0.1406
_reflns_Friedel_coverage 0.000
_reflns_number_gt 9318
_reflns_number_total 11969
_reflns_threshold_expression 'I > 2\s(I)'
_cod_data_source_file c9dt00649d2.cif
_cod_data_source_block ic16468
_cod_depositor_comments
;
The following automatic conversions were performed:

'_exptl_crystal_density_meas' value 'not_measured' was changed to '?'
- the value is perceived as not measured.

Automatic conversion script
Id: cif_fix_values 4973 2017-02-22 13:04:09Z antanas 

 Adding full bibliography for 7049365--7049369.cif.
;
_cod_database_code 7049365
_shelx_shelxl_version_number 2018/3
_shelx_space_group_comment
; 
The symmetry employed for this shelxl refinement is uniquely defined 
by the following loop, which should always be used as a source of 
symmetry information in preference to the above space-group names. 
They are only intended as comments. 
;
_shelx_estimated_absorpt_t_min 0.864
_shelx_estimated_absorpt_t_max 0.877

loop_
_space_group_symop_operation_xyz
'x, y, z'
'-x+1/2, y+1/2, -z+1/2'
'-x, -y, -z'
'x-1/2, -y-1/2, z-1/2'

loop_
_atom_site_label
_atom_site_type_symbol
_atom_site_fract_x
_atom_site_fract_y
_atom_site_fract_z
_atom_site_U_iso_or_equiv
_atom_site_adp_type
_atom_site_occupancy
_atom_site_site_symmetry_order
_atom_site_calc_flag
_atom_site_refinement_flags_posn
_atom_site_refinement_flags_adp
_atom_site_refinement_flags_occupancy
_atom_site_disorder_assembly
_atom_site_disorder_group
Mn Mn 0.79456(3) 0.16076(2) 0.46227(3) 0.02462(12) Uani 1 1 d . . . . .
S1 S 0.72506(6) 0.24555(3) 0.44096(5) 0.03007(18) Uani 1 1 d . . . . .
S2 S 0.80048(6) 0.13390(3) 0.60855(5) 0.03340(19) Uani 1 1 d . . . . .
S3 S 0.75812(6) 0.10626(4) 0.34438(5) 0.0374(2) Uani 1 1 d . . . . .
P1 P 0.62043(6) 0.14557(3) 0.48181(5) 0.02358(17) Uani 1 1 d . . . . .
P2 P 1.05350(6) 0.17212(3) 0.47356(5) 0.02996(19) Uani 1 1 d . . . . .
Si1 Si 0.62291(7) 0.35975(4) 0.49596(7) 0.0386(2) Uani 1 1 d . . . . .
Si2 Si 0.79046(8) 0.05255(4) 0.77788(6) 0.0399(2) Uani 1 1 d . . . . .
Si3 Si 0.65925(8) 0.07531(5) 0.14783(7) 0.0469(3) Uani 1 1 d . . . . .
O1 O 0.94200(16) 0.16982(9) 0.43842(14) 0.0368(5) Uani 1 1 d . . . . .
C1 C 0.5606(2) 0.20221(12) 0.52120(18) 0.0260(6) Uani 1 1 d . . . . .
C2 C 0.4715(2) 0.20216(13) 0.5691(2) 0.0348(7) Uani 1 1 d . . . . .
H2 H 0.441149 0.170756 0.585778 0.042 Uiso 1 1 calc R U . . .
C3 C 0.4277(3) 0.24787(14) 0.5921(2) 0.0406(8) Uani 1 1 d . . . . .
H3 H 0.366655 0.248277 0.624560 0.049 Uiso 1 1 calc R U . . .
C4 C 0.4734(2) 0.29354(13) 0.5675(2) 0.0377(8) Uani 1 1 d . . . . .
H4 H 0.441453 0.324779 0.583006 0.045 Uiso 1 1 calc R U . . .
C5 C 0.5645(2) 0.29561(12) 0.5208(2) 0.0315(7) Uani 1 1 d . . . . .
C6 C 0.6088(2) 0.24829(12) 0.49838(18) 0.0256(6) Uani 1 1 d . . . . .
C7 C 0.6288(3) 0.37016(16) 0.3793(3) 0.0579(11) Uani 1 1 d . . . . .
H7A H 0.649053 0.405641 0.368483 0.087 Uiso 1 1 calc R U . . .
H7B H 0.559444 0.363351 0.351413 0.087 Uiso 1 1 calc R U . . .
H7C H 0.680926 0.346986 0.356368 0.087 Uiso 1 1 calc R U . . .
C8 C 0.5368(3) 0.41074(15) 0.5389(3) 0.0624(12) Uani 1 1 d . . . . .
H8A H 0.535620 0.407350 0.600978 0.094 Uiso 1 1 calc R U . . .
H8B H 0.465141 0.407115 0.513604 0.094 Uiso 1 1 calc R U . . .
H8C H 0.564691 0.444434 0.524621 0.094 Uiso 1 1 calc R U . . .
C9 C 0.7560(3) 0.36603(16) 0.5509(3) 0.0565(11) Uani 1 1 d . . . . .
H9A H 0.749990 0.362056 0.612499 0.085 Uiso 1 1 calc R U . . .
H9B H 0.785093 0.399830 0.538986 0.085 Uiso 1 1 calc R U . . .
H9C H 0.802670 0.339511 0.530070 0.085 Uiso 1 1 calc R U . . .
C10 C 0.6077(2) 0.09488(11) 0.55786(18) 0.0254(6) Uani 1 1 d . . . . .
C11 C 0.5227(2) 0.06139(12) 0.5588(2) 0.0309(7) Uani 1 1 d . . . . .
H11 H 0.468098 0.062632 0.515245 0.037 Uiso 1 1 calc R U . . .
C12 C 0.5191(3) 0.02638(12) 0.6242(2) 0.0346(7) Uani 1 1 d . . . . .
H12 H 0.462201 0.002889 0.625818 0.042 Uiso 1 1 calc R U . . .
C13 C 0.5988(3) 0.02566(12) 0.6874(2) 0.0334(7) Uani 1 1 d . . . . .
H13 H 0.593758 0.001896 0.732740 0.040 Uiso 1 1 calc R U . . .
C14 C 0.6861(2) 0.05791(12) 0.68820(19) 0.0300(7) Uani 1 1 d . . . . .
C15 C 0.6914(2) 0.09266(11) 0.61988(18) 0.0263(6) Uani 1 1 d . . . . .
C16 C 0.8080(4) 0.11476(18) 0.8334(3) 0.0712(13) Uani 1 1 d . . . . .
H16A H 0.850916 0.109879 0.886356 0.107 Uiso 1 1 calc R U . . .
H16B H 0.738951 0.128474 0.846600 0.107 Uiso 1 1 calc R U . . .
H16C H 0.843382 0.138827 0.796498 0.107 Uiso 1 1 calc R U . . .
C17 C 0.9173(3) 0.0292(2) 0.7393(3) 0.0688(13) Uani 1 1 d . . . . .
H17A H 0.947123 0.055132 0.702453 0.103 Uiso 1 1 calc R U . . .
H17B H 0.905336 -0.002485 0.706876 0.103 Uiso 1 1 calc R U . . .
H17C H 0.966567 0.022578 0.788073 0.103 Uiso 1 1 calc R U . . .
C18 C 0.7430(3) 0.00536(19) 0.8563(3) 0.0669(13) Uani 1 1 d . . . . .
H18A H 0.739709 -0.028688 0.830290 0.100 Uiso 1 1 calc R U . . .
H18B H 0.672618 0.015280 0.873149 0.100 Uiso 1 1 calc R U . . .
H18C H 0.791606 0.004718 0.906774 0.100 Uiso 1 1 calc R U . . .
C19 C 0.5547(2) 0.12790(11) 0.38220(18) 0.0242(6) Uani 1 1 d . . . . .
C20 C 0.4467(2) 0.13240(12) 0.36515(19) 0.0314(7) Uani 1 1 d . . . . .
H20 H 0.403108 0.145840 0.407145 0.038 Uiso 1 1 calc R U . . .
C21 C 0.4034(2) 0.11738(13) 0.2876(2) 0.0338(7) Uani 1 1 d . . . . .
H21 H 0.329592 0.119843 0.275536 0.041 Uiso 1 1 calc R U . . .
C22 C 0.4690(2) 0.09843(12) 0.22658(19) 0.0327(7) Uani 1 1 d . . . . .
H22 H 0.437937 0.087910 0.173141 0.039 Uiso 1 1 calc R U . . .
C23 C 0.5777(2) 0.09416(12) 0.24000(19) 0.0302(7) Uani 1 1 d . . . . .
C24 C 0.6210(2) 0.10898(11) 0.32070(18) 0.0264(6) Uani 1 1 d . . . . .
C25 C 0.7307(4) 0.1323(2) 0.1115(3) 0.0808(16) Uani 1 1 d . . . . .
H25A H 0.777912 0.144961 0.158054 0.121 Uiso 1 1 calc R U . . .
H25B H 0.679953 0.159046 0.094324 0.121 Uiso 1 1 calc R U . . .
H25C H 0.772065 0.123047 0.062813 0.121 Uiso 1 1 calc R U . . .
C26 C 0.7515(4) 0.0220(2) 0.1737(4) 0.0966(19) Uani 1 1 d . . . . .
H26A H 0.763222 0.002359 0.121923 0.145 Uiso 1 1 calc R U . . .
H26B H 0.721303 -0.000385 0.216162 0.145 Uiso 1 1 calc R U . . .
H26C H 0.818718 0.035824 0.196762 0.145 Uiso 1 1 calc R U . . .
C27 C 0.5669(4) 0.0537(3) 0.0597(3) 0.098(2) Uani 1 1 d . . . . .
H27A H 0.519504 0.081840 0.042588 0.147 Uiso 1 1 calc R U . . .
H27B H 0.525530 0.024724 0.079081 0.147 Uiso 1 1 calc R U . . .
H27C H 0.607029 0.043185 0.011052 0.147 Uiso 1 1 calc R U . . .
C28 C 1.0617(2) 0.20647(12) 0.57197(19) 0.0287(7) Uani 1 1 d . . . . .
C29 C 0.9867(3) 0.24407(13) 0.5849(2) 0.0385(8) Uani 1 1 d . . . . .
H29 H 0.932078 0.250385 0.542613 0.046 Uiso 1 1 calc R U . . .
C30 C 0.9920(3) 0.27213(15) 0.6594(3) 0.0528(10) Uani 1 1 d . . . . .
H30 H 0.940641 0.297649 0.668530 0.063 Uiso 1 1 calc R U . . .
C31 C 1.0709(3) 0.26338(16) 0.7200(3) 0.0556(11) Uani 1 1 d . . . . .
H31 H 1.073244 0.282501 0.771527 0.067 Uiso 1 1 calc R U . . .
C32 C 1.1467(3) 0.22727(16) 0.7073(2) 0.0485(9) Uani 1 1 d . . . . .
H32 H 1.202243 0.222107 0.749196 0.058 Uiso 1 1 calc R U . . .
C33 C 1.1424(3) 0.19820(14) 0.6331(2) 0.0408(8) Uani 1 1 d . . . . .
H33 H 1.194278 0.172864 0.624430 0.049 Uiso 1 1 calc R U . . .
C34 C 1.1322(2) 0.20413(13) 0.3979(2) 0.0333(7) Uani 1 1 d . . . . .
C35 C 1.2242(3) 0.22854(14) 0.4236(2) 0.0404(8) Uani 1 1 d . . . . .
H35 H 1.245160 0.229954 0.482450 0.049 Uiso 1 1 calc R U . . .
C36 C 1.2864(3) 0.25103(16) 0.3645(3) 0.0542(10) Uani 1 1 d . . . . .
H36 H 1.350325 0.267492 0.382679 0.065 Uiso 1 1 calc R U . . .
C37 C 1.2558(3) 0.24954(17) 0.2794(3) 0.0561(11) Uani 1 1 d . . . . .
H37 H 1.297881 0.265520 0.238845 0.067 Uiso 1 1 calc R U . . .
C38 C 1.1655(3) 0.22529(18) 0.2533(2) 0.0581(11) Uani 1 1 d . . . . .
H38 H 1.145108 0.224362 0.194329 0.070 Uiso 1 1 calc R U . . .
C39 C 1.1025(3) 0.20181(16) 0.3114(2) 0.0485(9) Uani 1 1 d . . . . .
H39 H 1.039964 0.184417 0.292490 0.058 Uiso 1 1 calc R U . . .
C40 C 1.1095(3) 0.10998(13) 0.4918(2) 0.0369(8) Uani 1 1 d . . . . .
C41 C 1.1886(3) 0.09164(14) 0.4450(2) 0.0453(9) Uani 1 1 d . . . . .
H41 H 1.215492 0.112464 0.401601 0.054 Uiso 1 1 calc R U . . .
C42 C 1.2305(3) 0.04371(15) 0.4591(3) 0.0564(11) Uani 1 1 d . . . . .
H42 H 1.280105 0.030628 0.421477 0.068 Uiso 0.622(12) 1 calc R U P A 1
H42' H 1.295354 0.034018 0.436288 0.068 Uiso 0.378(12) 1 calc R U P A 2
C43 C 1.2023(11) 0.0149(7) 0.5258(11) 0.055(3) Uani 0.622(12) 1 d . U P A 1
H43 H 1.232635 -0.017883 0.536132 0.066 Uiso 0.622(12) 1 calc R U P A 1
C44 C 1.1288(8) 0.0342(4) 0.5780(8) 0.068(3) Uani 0.622(12) 1 d . . P A 1
H44 H 1.107960 0.014223 0.624776 0.081 Uiso 0.622(12) 1 calc R U P A 1
C45 C 1.0841(8) 0.0821(4) 0.5644(7) 0.056(3) Uani 0.622(12) 1 d . . P A 1
H45 H 1.037005 0.095797 0.603614 0.067 Uiso 0.622(12) 1 calc R U P A 1
C43' C 1.176(2) 0.0109(13) 0.5067(19) 0.055(3) Uani 0.378(12) 1 d . . P A 2
H43' H 1.202986 -0.022712 0.514806 0.066 Uiso 0.378(12) 1 calc R U P A 2
C44' C 1.0837(14) 0.0233(7) 0.5443(13) 0.068(3) Uani 0.378(12) 1 d . . P A 2
H44' H 1.046269 -0.000792 0.576398 0.081 Uiso 0.378(12) 1 calc R U P A 2
C45' C 1.0489(15) 0.0733(8) 0.5323(11) 0.056(3) Uani 0.378(12) 1 d . . P A 2
H45' H 0.982330 0.082842 0.552110 0.067 Uiso 0.378(12) 1 calc R U P A 2
O2 O 0.3640(3) 0.16306(18) 0.7506(3) 0.0999(13) Uani 1 1 d . . . . .
C46 C 0.4396(5) 0.1909(3) 0.8002(5) 0.122(3) Uani 1 1 d D . . . .
H46A H 0.406115 0.221531 0.824147 0.147 Uiso 1 1 calc R U . . .
H46B H 0.496228 0.202547 0.763780 0.147 Uiso 1 1 calc R U . . .
C47 C 0.4847(8) 0.1596(4) 0.8692(6) 0.166(4) Uani 1 1 d D . . . .
H47A H 0.457034 0.169381 0.924678 0.199 Uiso 1 1 calc R U . . .
H47B H 0.562561 0.161831 0.872973 0.199 Uiso 1 1 calc R U . . .
C48 C 0.4472(7) 0.1062(3) 0.8415(4) 0.138(3) Uani 1 1 d . . . . .
H48A H 0.508396 0.083613 0.833234 0.166 Uiso 1 1 calc R U . . .
H48B H 0.404032 0.090864 0.885596 0.166 Uiso 1 1 calc R U . . .
C49 C 0.3830(6) 0.1122(3) 0.7594(4) 0.121(3) Uani 1 1 d . . . . .
H49A H 0.422216 0.099278 0.711062 0.145 Uiso 1 1 calc R U . . .
H49B H 0.315946 0.093095 0.761520 0.145 Uiso 1 1 calc R U . . .

loop_
_atom_site_aniso_label
_atom_site_aniso_U_11
_atom_site_aniso_U_22
_atom_site_aniso_U_33
_atom_site_aniso_U_23
_atom_site_aniso_U_13
_atom_site_aniso_U_12
Mn 0.0215(2) 0.0266(2) 0.0259(2) -0.00050(18) 0.00247(17) -0.00009(18)
S1 0.0283(4) 0.0288(4) 0.0337(4) 0.0053(3) 0.0074(3) 0.0017(3)
S2 0.0299(4) 0.0397(5) 0.0300(4) 0.0064(3) -0.0039(3) -0.0063(3)
S3 0.0281(4) 0.0459(5) 0.0382(5) -0.0157(4) 0.0007(3) 0.0056(4)
P1 0.0229(4) 0.0253(4) 0.0226(4) 0.0002(3) 0.0021(3) -0.0015(3)
P2 0.0291(4) 0.0320(4) 0.0290(4) -0.0030(3) 0.0028(3) 0.0030(3)
Si1 0.0332(5) 0.0274(5) 0.0548(6) -0.0046(4) -0.0030(4) 0.0017(4)
Si2 0.0445(6) 0.0442(6) 0.0307(5) 0.0103(4) -0.0027(4) 0.0055(5)
Si3 0.0449(6) 0.0587(7) 0.0377(5) -0.0202(5) 0.0087(4) -0.0105(5)
O1 0.0278(11) 0.0448(14) 0.0383(13) -0.0054(11) 0.0064(9) -0.0003(10)
C1 0.0229(14) 0.0314(16) 0.0236(15) 0.0006(12) 0.0004(11) 0.0002(12)
C2 0.0293(16) 0.0400(19) 0.0355(18) -0.0033(15) 0.0039(13) -0.0036(14)
C3 0.0294(17) 0.048(2) 0.045(2) -0.0086(17) 0.0102(15) 0.0021(16)
C4 0.0305(17) 0.0373(19) 0.045(2) -0.0093(16) 0.0039(14) 0.0064(15)
C5 0.0267(15) 0.0321(17) 0.0350(17) -0.0046(14) -0.0047(13) 0.0027(13)
C6 0.0208(14) 0.0323(16) 0.0233(14) -0.0023(12) -0.0030(11) 0.0019(12)
C7 0.062(3) 0.043(2) 0.068(3) 0.015(2) 0.002(2) 0.004(2)
C8 0.049(2) 0.039(2) 0.099(4) -0.020(2) 0.001(2) 0.0055(19)
C9 0.043(2) 0.047(2) 0.078(3) -0.017(2) -0.010(2) -0.0034(18)
C10 0.0301(15) 0.0247(15) 0.0216(14) 0.0004(12) 0.0037(12) -0.0008(12)
C11 0.0320(16) 0.0310(17) 0.0297(16) -0.0033(13) 0.0017(13) -0.0057(13)
C12 0.0387(18) 0.0273(17) 0.0385(18) 0.0001(14) 0.0089(14) -0.0073(14)
C13 0.0448(19) 0.0264(16) 0.0296(16) 0.0054(13) 0.0073(14) 0.0022(14)
C14 0.0344(16) 0.0299(17) 0.0259(15) 0.0015(13) 0.0028(13) 0.0043(13)
C15 0.0290(15) 0.0253(15) 0.0248(15) -0.0004(12) 0.0040(12) 0.0005(12)
C16 0.090(3) 0.068(3) 0.052(3) -0.003(2) -0.024(2) -0.001(3)
C17 0.047(2) 0.091(4) 0.068(3) 0.020(3) 0.006(2) 0.020(2)
C18 0.069(3) 0.084(3) 0.047(2) 0.036(2) -0.005(2) -0.001(2)
C19 0.0254(14) 0.0243(15) 0.0229(14) 0.0035(12) 0.0007(11) -0.0035(12)
C20 0.0312(16) 0.0356(18) 0.0274(16) 0.0020(13) 0.0022(13) -0.0019(14)
C21 0.0250(15) 0.044(2) 0.0317(17) 0.0084(14) -0.0038(13) -0.0066(14)
C22 0.0374(17) 0.0348(18) 0.0253(15) 0.0044(13) -0.0048(13) -0.0132(14)
C23 0.0359(17) 0.0267(16) 0.0282(16) -0.0021(13) 0.0038(13) -0.0081(13)
C24 0.0295(15) 0.0223(15) 0.0274(15) -0.0004(12) 0.0026(12) -0.0027(12)
C25 0.076(3) 0.105(4) 0.065(3) -0.012(3) 0.040(3) -0.031(3)
C26 0.111(4) 0.085(4) 0.095(4) -0.040(3) 0.013(3) 0.036(3)
C27 0.074(3) 0.168(6) 0.053(3) -0.060(3) 0.011(2) -0.032(4)
C28 0.0313(16) 0.0292(16) 0.0260(15) -0.0015(13) 0.0051(12) -0.0010(13)
C29 0.0368(18) 0.0319(18) 0.046(2) -0.0081(15) -0.0018(15) 0.0049(15)
C30 0.057(2) 0.041(2) 0.060(3) -0.0174(19) 0.007(2) 0.0044(19)
C31 0.072(3) 0.053(3) 0.042(2) -0.0207(19) 0.005(2) -0.007(2)
C32 0.055(2) 0.060(3) 0.0290(18) -0.0027(17) -0.0098(16) -0.003(2)
C33 0.0387(19) 0.050(2) 0.0331(18) 0.0011(16) 0.0006(15) 0.0060(16)
C34 0.0308(16) 0.0383(18) 0.0312(17) 0.0009(14) 0.0056(13) 0.0082(14)
C35 0.0370(18) 0.044(2) 0.0400(19) 0.0055(16) -0.0007(15) -0.0055(16)
C36 0.045(2) 0.056(3) 0.063(3) 0.014(2) 0.0068(19) -0.0057(19)
C37 0.055(2) 0.060(3) 0.056(3) 0.014(2) 0.023(2) 0.006(2)
C38 0.067(3) 0.077(3) 0.031(2) 0.009(2) 0.0118(19) 0.009(2)
C39 0.045(2) 0.066(3) 0.0349(19) -0.0043(18) 0.0016(16) -0.0043(19)
C40 0.0395(18) 0.0302(17) 0.0419(19) -0.0023(15) 0.0111(15) 0.0076(15)
C41 0.046(2) 0.037(2) 0.054(2) -0.0082(17) 0.0180(17) 0.0025(17)
C42 0.049(2) 0.043(2) 0.078(3) -0.015(2) 0.020(2) 0.0106(19)
C43 0.051(7) 0.039(3) 0.075(7) 0.000(5) 0.006(5) 0.020(5)
C44 0.067(7) 0.049(5) 0.089(8) 0.029(5) 0.028(5) 0.020(5)
C45 0.059(7) 0.053(5) 0.057(7) 0.013(5) 0.028(4) 0.024(5)
C43' 0.051(7) 0.039(3) 0.075(7) 0.000(5) 0.006(5) 0.020(5)
C44' 0.067(7) 0.049(5) 0.089(8) 0.029(5) 0.028(5) 0.020(5)
C45' 0.059(7) 0.053(5) 0.057(7) 0.013(5) 0.028(4) 0.024(5)
O2 0.079(3) 0.107(3) 0.114(3) 0.024(3) 0.004(2) -0.002(2)
C46 0.097(5) 0.154(7) 0.112(6) 0.003(5) -0.016(4) -0.027(5)
C47 0.180(9) 0.146(8) 0.168(9) 0.032(7) -0.036(7) -0.029(7)
C48 0.184(8) 0.143(7) 0.087(5) 0.014(5) 0.003(5) 0.081(7)
C49 0.175(7) 0.104(5) 0.086(4) 0.001(4) 0.031(4) 0.072(5)

loop_
_atom_type_symbol
_atom_type_description
_atom_type_scat_dispersion_real
_atom_type_scat_dispersion_imag
_atom_type_scat_source
C C 0.0033 0.0016 'International Tables Vol C Tables 4.2.6.8 and 6.1.1.4'
H H 0.0000 0.0000 'International Tables Vol C Tables 4.2.6.8 and 6.1.1.4'
O O 0.0106 0.0060 'International Tables Vol C Tables 4.2.6.8 and 6.1.1.4'
Si Si 0.0817 0.0704 'International Tables Vol C Tables 4.2.6.8 and 6.1.1.4'
P P 0.1023 0.0942 'International Tables Vol C Tables 4.2.6.8 and 6.1.1.4'
S S 0.1246 0.1234 'International Tables Vol C Tables 4.2.6.8 and 6.1.1.4'
Mn Mn 0.3368 0.7283 'International Tables Vol C Tables 4.2.6.8 and 6.1.1.4'

loop_
_geom_angle_atom_site_label_1
_geom_angle_atom_site_label_2
_geom_angle_atom_site_label_3
_geom_angle
O1 Mn P1 175.53(7)
O1 Mn S3 94.29(7)
P1 Mn S3 81.26(3)
O1 Mn S2 103.69(7)
P1 Mn S2 78.68(3)
S3 Mn S2 124.67(4)
O1 Mn S1 102.22(7)
P1 Mn S1 80.07(3)
S3 Mn S1 113.02(3)
S2 Mn S1 113.36(3)
C6 S1 Mn 106.06(10)
C15 S2 Mn 106.72(10)
C24 S3 Mn 107.02(10)
C1 P1 C19 109.09(13)
C1 P1 C10 109.04(13)
C19 P1 C10 109.62(13)
C1 P1 Mn 109.54(10)
C19 P1 Mn 109.77(10)
C10 P1 Mn 109.78(10)
O1 P2 C28 110.63(13)
O1 P2 C40 112.56(15)
C28 P2 C40 108.21(15)
O1 P2 C34 108.87(14)
C28 P2 C34 109.12(15)
C40 P2 C34 107.35(15)
C7 Si1 C9 111.2(2)
C7 Si1 C8 107.7(2)
C9 Si1 C8 107.64(19)
C7 Si1 C5 111.79(17)
C9 Si1 C5 109.87(17)
C8 Si1 C5 108.41(17)
C16 Si2 C17 110.9(2)
C16 Si2 C18 107.8(2)
C17 Si2 C18 108.3(2)
C16 Si2 C14 110.39(17)
C17 Si2 C14 111.68(18)
C18 Si2 C14 107.63(17)
C25 Si3 C26 111.0(3)
C25 Si3 C27 108.4(3)
C26 Si3 C27 107.7(3)
C25 Si3 C23 108.88(18)
C26 Si3 C23 113.2(2)
C27 Si3 C23 107.46(18)
P2 O1 Mn 146.95(15)
C2 C1 C6 121.1(3)
C2 C1 P1 123.9(2)
C6 C1 P1 115.0(2)
C3 C2 C1 119.6(3)
C2 C3 C4 119.5(3)
C3 C4 C5 123.1(3)
C4 C5 C6 116.6(3)
C4 C5 Si1 119.2(2)
C6 C5 Si1 124.2(2)
C1 C6 C5 120.2(3)
C1 C6 S1 118.7(2)
C5 C6 S1 121.1(2)
C11 C10 C15 121.8(3)
C11 C10 P1 124.6(2)
C15 C10 P1 113.6(2)
C12 C11 C10 118.8(3)
C11 C12 C13 119.6(3)
C12 C13 C14 123.6(3)
C13 C14 C15 116.9(3)
C13 C14 Si2 119.4(2)
C15 C14 Si2 123.8(2)
C10 C15 C14 119.3(3)
C10 C15 S2 118.2(2)
C14 C15 S2 122.4(2)
C20 C19 C24 121.2(3)
C20 C19 P1 123.8(2)
C24 C19 P1 114.9(2)
C21 C20 C19 119.7(3)
C20 C21 C22 119.2(3)
C23 C22 C21 123.3(3)
C22 C23 C24 116.9(3)
C22 C23 Si3 119.0(2)
C24 C23 Si3 123.8(2)
C19 C24 C23 119.7(3)
C19 C24 S3 119.3(2)
C23 C24 S3 121.0(2)
C33 C28 C29 119.8(3)
C33 C28 P2 122.0(2)
C29 C28 P2 118.1(2)
C30 C29 C28 119.6(3)
C31 C30 C29 120.3(4)
C30 C31 C32 120.6(4)
C31 C32 C33 120.1(3)
C28 C33 C32 119.5(3)
C35 C34 C39 119.4(3)
C35 C34 P2 121.1(3)
C39 C34 P2 119.4(3)
C34 C35 C36 120.6(3)
C37 C36 C35 119.9(4)
C38 C37 C36 120.1(4)
C37 C38 C39 121.1(4)
C38 C39 C34 119.0(4)
C41 C40 C45' 116.1(8)
C41 C40 C45 117.5(5)
C41 C40 P2 122.1(3)
C45' C40 P2 118.1(8)
C45 C40 P2 119.7(5)
C40 C41 C42 121.6(4)
C43' C42 C41 117.5(13)
C43 C42 C41 121.1(8)
C42 C43 C44 118.2(14)
C43 C44 C45 121.8(12)
C44 C45 C40 118.9(9)
C42 C43' C44' 124(3)
C43' C44' C45' 116(2)
C44' C45' C40 121.8(16)
C49 O2 C46 109.7(5)
O2 C46 C47 110.7(7)
C46 C47 C48 101.4(7)
C49 C48 C47 107.2(6)
O2 C49 C48 106.1(6)

loop_
_geom_bond_atom_site_label_1
_geom_bond_atom_site_label_2
_geom_bond_distance
Mn O1 1.944(2)
Mn P1 2.2847(8)
Mn S3 2.3638(9)
Mn S2 2.4004(9)
Mn S1 2.4039(9)
S1 C6 1.771(3)
S2 C15 1.773(3)
S3 C24 1.765(3)
P1 C1 1.790(3)
P1 C19 1.796(3)
P1 C10 1.797(3)
P2 O1 1.496(2)
P2 C28 1.786(3)
P2 C40 1.791(3)
P2 C34 1.798(3)
Si1 C7 1.858(4)
Si1 C9 1.866(4)
Si1 C8 1.872(4)
Si1 C5 1.883(3)
Si2 C16 1.854(5)
Si2 C17 1.855(4)
Si2 C18 1.866(4)
Si2 C14 1.890(3)
Si3 C25 1.850(5)
Si3 C26 1.853(5)
Si3 C27 1.856(4)
Si3 C23 1.889(3)
C1 C2 1.390(4)
C1 C6 1.407(4)
C2 C3 1.375(5)
C3 C4 1.392(5)
C4 C5 1.402(4)
C5 C6 1.412(4)
C10 C11 1.392(4)
C10 C15 1.406(4)
C11 C12 1.378(4)
C12 C13 1.381(5)
C13 C14 1.394(4)
C14 C15 1.411(4)
C19 C20 1.391(4)
C19 C24 1.404(4)
C20 C21 1.368(4)
C21 C22 1.393(4)
C22 C23 1.391(4)
C23 C24 1.411(4)
C28 C33 1.385(4)
C28 C29 1.392(4)
C29 C30 1.380(5)
C30 C31 1.367(6)
C31 C32 1.371(6)
C32 C33 1.390(5)
C34 C35 1.374(5)
C34 C39 1.393(5)
C35 C36 1.381(5)
C36 C37 1.373(6)
C37 C38 1.356(6)
C38 C39 1.388(5)
C40 C41 1.363(4)
C40 C45' 1.40(2)
C40 C45 1.406(11)
C41 C42 1.375(5)
C42 C43' 1.35(3)
C42 C43 1.354(19)
C43 C44 1.37(2)
C44 C45 1.388(14)
C43' C44' 1.38(3)
C44' C45' 1.39(3)
O2 C49 1.356(7)
O2 C46 1.409(7)
C46 C47 1.453(7)
C47 C48 1.531(10)
C48 C49 1.500(9)
